data_4318765
loop_
_publ_author_name
'Kazushi Shiren'
'Koji Tanaka'

_publ_contact_author_address
;
Institute for Molecular Science
38 Nishigonaka
Myodaiji
Okazaki
Aichi 444-8585
JAPAN
;
_publ_contact_author_email ' ktanaka@ims.ac.jp '
_publ_contact_author_fax ' +81-564-55-5245 '
_publ_contact_author_name ' Koji Tanaka'
_publ_contact_author_phone ' +81-564-55-7241 '
_publ_section_title
;
 Acid-Base Equilibrium of Aqua-Chromium-Dioxolene Complexes Aimed at
 Formation of Oxo-Chromium Complexes
;
_journal_name_full 'Inorganic Chemistry'
_journal_page_first 5912
_journal_page_last 5919
_journal_paper_doi 10.1021/ic020308m
_journal_volume 41
_journal_year 2002
_chemical_formula_sum 'C21 H19 Cl Cr N3 O8'
_chemical_formula_weight 528.85
_space_group_IT_number 15
_symmetry_cell_setting monoclinic
_symmetry_Int_Tables_number 15
_symmetry_space_group_name_Hall '-C 2yc'
_symmetry_space_group_name_H-M 'C 1 2/c 1'
_cell_angle_alpha 90
_cell_angle_beta 108.408(3)
_cell_angle_gamma 90
_cell_formula_units_Z 8
_cell_length_a 24.764(2)
_cell_length_b 13.300(1)
_cell_length_c 13.915(1)
_cell_measurement_reflns_used 6538
_cell_measurement_temperature 173.1
_cell_measurement_theta_max 27.5
_cell_measurement_theta_min 3.0
_cell_volume 4348.6(6)
_computing_cell_refinement CRYSTALCLEAR
_computing_data_collection CRYSTALCLEAR
_computing_data_reduction 'teXsan Ver. 1.11'
_computing_publication_material 'teXsan Ver. 1.11'
_computing_structure_refinement 'teXsan Ver. 1.10'
_computing_structure_solution 'DIRDIF94 (PATTY)'
_diffrn_detector_area_resol_mean 14.62
_diffrn_measured_fraction_theta_full 3.3485
_diffrn_measured_fraction_theta_max 3.3485
_diffrn_measurement_device_type 'Rigaku/MSC Mercury CCD'
_diffrn_measurement_method \w
_diffrn_radiation_type 'Mo K\a'
_diffrn_radiation_wavelength 0.7107
_diffrn_reflns_av_R_equivalents 0.027
_diffrn_reflns_limit_h_max 32
_diffrn_reflns_limit_h_min -26
_diffrn_reflns_limit_k_max 17
_diffrn_reflns_limit_k_min -17
_diffrn_reflns_limit_l_max 15
_diffrn_reflns_limit_l_min -18
_diffrn_reflns_number 340
_diffrn_reflns_theta_full 27.48
_diffrn_reflns_theta_max 27.48
_exptl_absorpt_coefficient_mu 0.705
_exptl_absorpt_correction_type none
_exptl_crystal_colour brown
_exptl_crystal_density_diffrn 1.615
_exptl_crystal_density_method 'not measured'
_exptl_crystal_description octahedron
_exptl_crystal_size_max 0.50
_exptl_crystal_size_mid 0.40
_exptl_crystal_size_min 0.40
_refine_diff_density_max 0.66
_refine_diff_density_min -0.72
_refine_ls_abs_structure_Flack 0.00000
_refine_ls_extinction_method none
_refine_ls_goodness_of_fit_ref 1.887
_refine_ls_hydrogen_treatment noref
_refine_ls_number_parameters 307
_refine_ls_number_reflns 4950
_refine_ls_R_factor_gt 0.0566
_refine_ls_shift/su_max 0.0015
_refine_ls_structure_factor_coef Fsqd
_refine_ls_weighting_details 'w = 1/[\s^2^(Fo^2^) + (0.06500(Max(Fo^2^,0) + 2Fc^2^)/3)^2^]'
_refine_ls_weighting_scheme calc
_refine_ls_wR_factor_ref 0.1592
_reflns_number_gt 4650
_reflns_number_total 16672
_reflns_threshold_expression F^2^>2.0\s(F^2^)
_cod_data_source_file ic020308m_3.cif
_cod_data_source_block '_[Cr(OH2)(Cat)(trpy)]ClO4.H2O'
_cod_original_cell_volume 4348.4(6)
_cod_original_formula_sum 'C21 H19 Cl Cr N3 O8 '
_cod_database_code 4318765

loop_
_symmetry_equiv_pos_as_xyz
x,y,z
-x,y,1/2-z
-x,-y,-z
x,-y,1/2+z
1/2+x,1/2+y,z
1/2-x,1/2+y,1/2-z
1/2-x,1/2-y,-z
1/2+x,1/2-y,1/2+z

loop_
_atom_site_label
_atom_site_type_symbol
_atom_site_fract_x
_atom_site_fract_y
_atom_site_fract_z
_atom_site_U_iso_or_equiv
_atom_site_adp_type
_atom_site_occupancy
_atom_site_calc_flag
_atom_site_refinement_flags
_atom_site_disorder_assembly
_atom_site_disorder_group
Cr1 Cr 0.90261(1) 0.71617(2) 0.62717(2) 0.01919(8) Uani 1.00 d . . .
Cl1 Cl 0.82128(3) 0.76299(4) 0.90170(4) 0.0422(2) Uani 1.00 d . . .
O1 O 0.93164(5) 0.72638(10) 0.77940(9) 0.0288(3) Uani 1.00 d . . .
O2 O 0.96851(5) 0.78825(9) 0.61710(9) 0.0246(3) Uani 1.00 d . . .
O3 O 0.87969(5) 0.71115(9) 0.48155(9) 0.0232(3) Uani 1.00 d . . .
O4 O 0.8474(1) 0.6716(2) 0.8880(2) 0.1047(9) Uani 1.00 d . . .
O5 O 0.84748(9) 0.8385(2) 0.8581(2) 0.0849(8) Uani 1.00 d . . .
O6 O 0.76157(8) 0.7620(2) 0.8454(2) 0.0640(6) Uani 1.00 d . . .
O7 O 0.8322(1) 0.7848(2) 1.0054(1) 0.0820(8) Uani 1.00 d . . .
O8 O 0.87852(9) 0.4686(1) 0.8692(1) 0.0639(6) Uani 1.00 d . . .
N1 N 0.84815(6) 0.8352(1) 0.6237(1) 0.0232(3) Uani 1.00 d . . .
N2 N 0.83290(6) 0.6448(1) 0.63297(10) 0.0213(3) Uani 1.00 d . . .
N3 N 0.92793(6) 0.5667(1) 0.6316(1) 0.0249(3) Uani 1.00 d . . .
C1 C 0.96243(7) 0.8108(1) 0.5185(1) 0.0229(4) Uani 1.00 d . . .
C2 C 0.91426(7) 0.7698(1) 0.4462(1) 0.0225(4) Uani 1.00 d . . .
C3 C 0.90363(8) 0.7892(1) 0.3439(1) 0.0284(5) Uani 1.00 d . . .
C4 C 0.94133(9) 0.8497(2) 0.3140(1) 0.0350(5) Uani 1.00 d . . .
C5 C 0.98856(9) 0.8908(1) 0.3854(2) 0.0370(5) Uani 1.00 d . . .
C6 C 0.99953(7) 0.8707(1) 0.4881(1) 0.0288(4) Uani 1.00 d . . .
C7 C 0.86049(8) 0.9324(1) 0.6221(1) 0.0319(5) Uani 1.00 d . . .
C8 C 0.82156(10) 1.0075(2) 0.6218(2) 0.0389(5) Uani 1.00 d . . .
C9 C 0.76798(9) 0.9806(2) 0.6224(2) 0.0382(5) Uani 1.00 d . . .
C10 C 0.75428(8) 0.8798(2) 0.6243(1) 0.0319(5) Uani 1.00 d . . .
C11 C 0.79556(7) 0.8082(1) 0.6252(1) 0.0230(4) Uani 1.00 d . . .
C12 C 0.78679(7) 0.6996(1) 0.6302(1) 0.0239(4) Uani 1.00 d . . .
C13 C 0.73690(7) 0.6512(2) 0.6308(1) 0.0321(5) Uani 1.00 d . . .
C14 C 0.73667(9) 0.5480(2) 0.6365(2) 0.0386(5) Uani 1.00 d . . .
C15 C 0.78504(9) 0.4928(2) 0.6400(2) 0.0359(5) Uani 1.00 d . . .
C16 C 0.83322(8) 0.5441(1) 0.6374(1) 0.0262(4) Uani 1.00 d . . .
C17 C 0.88677(8) 0.4989(1) 0.6352(1) 0.0269(4) Uani 1.00 d . . .
C18 C 0.89603(10) 0.3964(1) 0.6319(1) 0.0384(5) Uani 1.00 d . . .
C19 C 0.9469(1) 0.3619(2) 0.6231(2) 0.0445(6) Uani 1.00 d . . .
C20 C 0.98814(10) 0.4302(2) 0.6198(2) 0.0419(5) Uani 1.00 d . . .
C21 C 0.97722(8) 0.5325(2) 0.6237(1) 0.0330(5) Uani 1.00 d . . .
H1 H 0.8711 0.7616 0.2949 0.0341 Uiso 1.00 calc . . .
H2 H 0.9346 0.8628 0.2441 0.0420 Uiso 1.00 calc . . .
H3 H 1.0136 0.9329 0.3642 0.0443 Uiso 1.00 calc . . .
H4 H 1.0323 0.8980 0.5367 0.0345 Uiso 1.00 calc . . .
H5 H 0.8974 0.9511 0.6212 0.0382 Uiso 1.00 calc . . .
H6 H 0.8317 1.0763 0.6210 0.0467 Uiso 1.00 calc . . .
H7 H 0.7406 1.0309 0.6216 0.0459 Uiso 1.00 calc . . .
H8 H 0.7176 0.8599 0.6250 0.0383 Uiso 1.00 calc . . .
H9 H 0.7037 0.6888 0.6273 0.0386 Uiso 1.00 calc . . .
H10 H 0.7032 0.5140 0.6380 0.0463 Uiso 1.00 calc . . .
H11 H 0.7850 0.4215 0.6441 0.0430 Uiso 1.00 calc . . .
H12 H 0.8675 0.3501 0.6355 0.0461 Uiso 1.00 calc . . .
H13 H 0.9534 0.2918 0.6195 0.0534 Uiso 1.00 calc . . .
H14 H 1.0236 0.4077 0.6148 0.0502 Uiso 1.00 calc . . .
H15 H 1.0056 0.5794 0.6208 0.0396 Uiso 1.00 calc . . .

loop_
_atom_site_aniso_label
_atom_site_aniso_U_11
_atom_site_aniso_U_22
_atom_site_aniso_U_33
_atom_site_aniso_U_12
_atom_site_aniso_U_13
_atom_site_aniso_U_23
Cr1 0.0147(2) 0.0239(2) 0.0181(2) -0.00087(10) 0.0039(1) 0.00078(10)
Cl1 0.0550(3) 0.0427(3) 0.0344(3) 0.0204(2) 0.0221(2) 0.0021(2)
O1 0.0212(6) 0.0440(8) 0.0194(6) 0.0001(5) 0.0040(5) -0.0011(5)
O2 0.0158(6) 0.0323(7) 0.0242(6) -0.0026(5) 0.0043(5) 0.0013(5)
O3 0.0196(6) 0.0297(6) 0.0193(6) -0.0041(5) 0.0045(5) 0.0011(5)
O4 0.146(2) 0.088(2) 0.063(1) 0.086(2) 0.008(1) -0.019(1)
O5 0.070(1) 0.120(2) 0.062(1) -0.019(1) 0.017(1) 0.029(1)
O6 0.0501(10) 0.070(1) 0.074(1) 0.0101(9) 0.0230(9) -0.004(1)
O7 0.139(2) 0.075(1) 0.0372(10) 0.039(1) 0.036(1) -0.0031(9)
O8 0.084(1) 0.059(1) 0.051(1) 0.0117(10) 0.0255(10) 0.0086(9)
N1 0.0202(6) 0.0260(7) 0.0212(7) -0.0013(6) 0.0034(5) -0.0009(6)
N2 0.0179(6) 0.0270(7) 0.0173(6) -0.0025(5) 0.0031(5) 0.0011(5)
N3 0.0269(7) 0.0270(7) 0.0184(7) 0.0028(6) 0.0034(6) 0.0011(6)
C1 0.0231(8) 0.0205(8) 0.0273(8) 0.0039(6) 0.0110(7) 0.0016(6)
C2 0.0206(8) 0.0234(8) 0.0253(8) 0.0039(6) 0.0100(6) 0.0017(6)
C3 0.0264(9) 0.0347(10) 0.0245(8) 0.0068(7) 0.0088(7) 0.0022(7)
C4 0.042(1) 0.040(1) 0.0302(9) 0.0088(8) 0.0220(8) 0.0098(8)
C5 0.041(1) 0.033(1) 0.048(1) 0.0014(8) 0.0297(9) 0.0065(9)
C6 0.0245(8) 0.0255(8) 0.0400(9) 0.0002(7) 0.0155(8) -0.0013(7)
C7 0.0287(9) 0.0280(9) 0.0347(10) -0.0045(7) 0.0039(8) -0.0023(8)
C8 0.045(1) 0.0266(9) 0.041(1) 0.0032(8) 0.0070(9) -0.0028(8)
C9 0.041(1) 0.0380(10) 0.032(1) 0.0166(9) 0.0065(9) 0.0002(8)
C10 0.0248(9) 0.0431(10) 0.0266(9) 0.0096(8) 0.0064(7) 0.0008(8)
C11 0.0195(8) 0.0315(8) 0.0174(8) 0.0008(7) 0.0051(6) -0.0008(7)
C12 0.0190(8) 0.0343(9) 0.0177(8) -0.0017(6) 0.0050(6) 0.0011(7)
C13 0.0188(8) 0.050(1) 0.0269(9) -0.0065(8) 0.0064(7) 0.0023(8)
C14 0.0303(9) 0.053(1) 0.0305(10) -0.0165(8) 0.0068(8) 0.0072(9)
C15 0.0376(10) 0.0330(10) 0.0320(10) -0.0118(8) 0.0038(8) 0.0081(8)
C16 0.0314(9) 0.0257(8) 0.0177(8) -0.0061(7) 0.0025(7) 0.0031(6)
C17 0.0340(9) 0.0250(8) 0.0170(8) 0.0006(7) 0.0014(7) 0.0023(6)
C18 0.056(1) 0.0262(9) 0.0282(10) -0.0019(9) 0.0061(9) 0.0023(8)
C19 0.065(1) 0.0299(10) 0.032(1) 0.0161(9) 0.0058(10) -0.0022(9)
C20 0.045(1) 0.048(1) 0.0288(10) 0.0221(9) 0.0059(9) -0.0035(9)
C21 0.0306(9) 0.044(1) 0.0217(8) 0.0109(8) 0.0044(7) -0.0005(8)

loop_
_atom_type_symbol
_atom_type_description
_atom_type_scat_dispersion_real
_atom_type_scat_dispersion_imag
_atom_type_scat_source
C C 0.003 0.002
;International Tables for Crystallography
(1992, Vol. C, Tables 4.2.6.8 and 6.1.1.1)
;
H H 0.000 0.000
;International Tables for Crystallography
(1992, Vol. C, Table 6.1.1.2)
;
Cl Cl 0.148 0.159
;International Tables for Crystallography
(1992, Vol. C, Tables 4.2.6.8 and 6.1.1.1)
;
Cr Cr 0.321 0.624
;International Tables for Crystallography
(1992, Vol. C, Tables 4.2.6.8 and 6.1.1.1)
;
N N 0.006 0.003
;International Tables for Crystallography
(1992, Vol. C, Tables 4.2.6.8 and 6.1.1.1)
;
O O 0.011 0.006
;International Tables for Crystallography
(1992, Vol. C, Tables 4.2.6.8 and 6.1.1.1)
;

loop_
_geom_angle_atom_site_label_1
_geom_angle_atom_site_label_2
_geom_angle_atom_site_label_3
_geom_angle
_geom_angle_site_symmetry_1
_geom_angle_site_symmetry_2
_geom_angle_site_symmetry_3
_geom_angle_publ_flag
O1 CR1 O2 90.78(7) . . . yes
O1 CR1 O3 175.96(7) . . . yes
O1 CR1 N1 89.22(7) . . . yes
O1 CR1 N2 90.90(7) . . . yes
O1 CR1 N3 91.68(7) . . . yes
O2 CR1 O3 85.18(7) . . . yes
O2 CR1 N1 100.22(8) . . . yes
O2 CR1 N2 177.82(7) . . . yes
O2 CR1 N3 102.85(8) . . . yes
O3 CR1 N1 91.65(7) . . . yes
O3 CR1 N2 93.14(7) . . . yes
O3 CR1 N3 89.07(7) . . . yes
N1 CR1 N2 78.42(8) . . . yes
N1 CR1 N3 156.90(8) . . . yes
N2 CR1 N3 78.49(8) . . . yes
O4 CL1 O5 104.9(3) . . . yes
O4 CL1 O6 110.7(2) . . . yes
O4 CL1 O7 111.4(2) . . . yes
O5 CL1 O6 107.5(2) . . . yes
O5 CL1 O7 108.8(2) . . . yes
O6 CL1 O7 113.0(2) . . . yes
CR1 O2 C1 110.7(1) . . . yes
CR1 O3 C2 110.5(1) . . . yes
CR1 N1 C7 126.3(2) . . . yes
CR1 N1 C11 114.7(2) . . . yes
C7 N1 C11 119.0(2) . . . yes
CR1 N2 C12 118.6(2) . . . yes
CR1 N2 C16 119.0(2) . . . yes
C12 N2 C16 122.4(2) . . . yes
CR1 N3 C17 114.1(2) . . . yes
CR1 N3 C21 126.6(2) . . . yes
C17 N3 C21 119.1(2) . . . yes
O2 C1 C2 115.6(2) . . . yes
O2 C1 C6 124.2(2) . . . yes
C2 C1 C6 120.1(2) . . . yes
O3 C2 C1 117.0(2) . . . yes
O3 C2 C3 122.7(2) . . . yes
C1 C2 C3 120.3(2) . . . yes
C2 C3 C4 119.1(2) . . . yes
C3 C4 C5 120.6(2) . . . yes
C4 C5 C6 120.4(2) . . . yes
C1 C6 C5 119.5(2) . . . yes
N1 C7 C8 122.4(3) . . . yes
C7 C8 C9 118.9(3) . . . yes
C8 C9 C10 119.6(3) . . . yes
C9 C10 C11 118.6(3) . . . yes
N1 C11 C10 121.5(2) . . . yes
N1 C11 C12 114.8(2) . . . yes
C10 C11 C12 123.7(2) . . . yes
N2 C12 C11 113.4(2) . . . yes
N2 C12 C13 119.7(2) . . . yes
C11 C12 C13 126.9(2) . . . yes
C12 C13 C14 118.7(3) . . . yes
C13 C14 C15 120.6(2) . . . yes
C14 C15 C16 118.6(3) . . . yes
N2 C16 C15 120.0(2) . . . yes
N2 C16 C17 113.6(2) . . . yes
C15 C16 C17 126.3(2) . . . yes
N3 C17 C16 114.8(2) . . . yes
N3 C17 C18 120.8(3) . . . yes
C16 C17 C18 124.3(2) . . . yes
C17 C18 C19 119.7(3) . . . yes
C18 C19 C20 119.4(3) . . . yes
C19 C20 C21 119.1(3) . . . yes
N3 C21 C20 121.9(3) . . . yes

loop_
_geom_bond_atom_site_label_1
_geom_bond_atom_site_label_2
_geom_bond_distance
_geom_bond_site_symmetry_1
_geom_bond_site_symmetry_2
_geom_bond_publ_flag
CR1 O1 2.015(2) . . yes
CR1 O2 1.936(2) . . yes
CR1 O3 1.925(2) . . yes
CR1 N1 2.070(2) . . yes
CR1 N2 1.994(2) . . yes
CR1 N3 2.080(2) . . yes
CL1 O4 1.419(3) . . yes
CL1 O5 1.431(3) . . yes
CL1 O6 1.438(3) . . yes
CL1 O7 1.411(3) . . yes
O2 C1 1.365(3) . . yes
O3 C2 1.359(3) . . yes
N1 C7 1.330(3) . . yes
N1 C11 1.357(3) . . yes
N2 C12 1.345(3) . . yes
N2 C16 1.341(3) . . yes
N3 C17 1.373(3) . . yes
N3 C21 1.339(3) . . yes
C1 C2 1.405(3) . . yes
C1 C6 1.380(3) . . yes
C2 C3 1.389(3) . . yes
C3 C4 1.391(4) . . yes
C4 C5 1.385(4) . . yes
C5 C6 1.393(4) . . yes
C7 C8 1.387(4) . . yes
C8 C9 1.377(4) . . yes
C9 C10 1.385(4) . . yes
C10 C11 1.395(3) . . yes
C11 C12 1.465(3) . . yes
C12 C13 1.395(3) . . yes
C13 C14 1.375(4) . . yes
C14 C15 1.392(4) . . yes
C15 C16 1.384(4) . . yes
C16 C17 1.465(4) . . yes
C17 C18 1.386(4) . . yes
C18 C19 1.381(4) . . yes
C19 C20 1.378(5) . . yes
C20 C21 1.391(4) . . yes

loop_
_geom_contact_atom_site_label_1
_geom_contact_atom_site_label_2
_geom_contact_distance
_geom_contact_site_symmetry_1
_geom_contact_site_symmetry_2
_geom_contact_publ_flag
O1 O2 2.572(2) . 2_756 ?
O1 O4 3.025(5) . . ?
O1 O5 3.035(4) . . ?
O1 C1 3.375(3) . 2_756 ?
O1 C21 3.412(3) . 2_756 ?
O2 O2 3.531(3) . 2_756 ?
O3 O8 2.851(3) . 4_564 ?
O3 C13 3.359(3) . 7_666 ?
O3 C10 3.399(3) . 7_666 ?
O4 O8 2.842(4) . . ?
O4 C18 3.347(4) . 4_565 ?
O4 C12 3.443(4) . . ?
O4 C19 3.447(4) . 4_565 ?
O4 N2 3.470(4) . . ?
O5 C11 3.113(4) . . ?
O5 N1 3.267(4) . . ?
O5 C10 3.387(4) . . ?
O5 C14 3.494(5) . 6_656 ?
O5 C12 3.566(4) . . ?
O6 C13 3.211(4) . . ?
O6 C15 3.309(4) . 6_656 ?
O6 C12 3.350(4) . . ?
O6 C10 3.406(4) . . ?
O6 C11 3.479(4) . . ?
O7 C18 3.106(4) . 4_565 ?
O7 C8 3.255(4) . 4_575 ?
O7 C19 3.408(5) . 4_565 ?
O8 C16 3.223(3) . . ?
O8 C20 3.297(4) . 2_756 ?
O8 C15 3.313(4) . . ?
O8 C17 3.351(4) . . ?
O8 C2 3.373(4) . 4_565 ?
O8 N3 3.496(3) . 4_565 ?
O8 C3 3.522(4) . 4_565 ?
O8 C10 3.522(4) . 6_646 ?
O8 C18 3.595(4) . . ?
N1 C13 3.507(3) . 7_666 ?
N2 C10 3.564(3) . 7_666 ?
N3 C21 3.502(3) . 2_756 ?
C5 C6 3.595(4) . 3_776 ?
C6 C6 3.454(5) . 3_776 ?
C8 C14 3.502(4) . 7_666 ?
C9 C15 3.486(4) . 7_666 ?
C9 C14 3.509(4) . 6_656 ?
C9 C14 3.588(4) . 7_666 ?
C10 C12 3.524(4) . 7_666 ?
C11 C13 3.437(3) . 7_666 ?
C11 C12 3.496(3) . 7_666 ?
C19 C20 3.546(4) . 2_756 ?
C20 C20 3.484(6) . 2_756 ?
C21 C21 3.334(5) . 2_756 ?
